data_2242954
loop_
_publ_author_name
'Heger, Dominik'
'Eugene, Alexis J.'
'Parkin, Sean R.'
'Guzman, Marcelo I.'

_publ_section_title
;
 Crystal structure of zymonic acid and a redetermination of its precursor,
 pyruvic acid
;
_journal_coeditor_code HB7818
_journal_issue 6
_journal_name_full 'Acta Crystallographica Section E'
_journal_page_first 858
_journal_page_last 862
_journal_paper_doi 10.1107/S2056989019007072
_journal_volume 75
_journal_year 2019
_chemical_formula_iupac 'C3 H4 O3'
_chemical_formula_moiety 'C3 H4 O3'
_chemical_formula_sum 'C3 H4 O3'
_chemical_formula_weight 88.06
_chemical_name_common
;
Pyruvic acid
;
_chemical_name_systematic
;
2-Oxopropanoic acid
;
_space_group_crystal_system monoclinic
_space_group_IT_number 14
_space_group_name_Hall '-P 2ybc'
_space_group_name_H-M_alt 'P 1 21/c 1'
_symmetry_space_group_name_Hall '-P 2ybc'
_symmetry_space_group_name_H-M 'P 1 21/c 1'
_atom_sites_solution_hydrogens mixed
_atom_sites_solution_primary direct
_atom_sites_solution_secondary difmap
_audit_creation_method SHELXL-2018/3
_cell_angle_alpha 90
_cell_angle_beta 99.0630(10)
_cell_angle_gamma 90
_cell_formula_units_Z 4
_cell_length_a 10.7486(3)
_cell_length_b 5.1925(2)
_cell_length_c 6.8302(2)
_cell_measurement_reflns_used 6955
_cell_measurement_temperature 90.0(2)
_cell_measurement_theta_max 34.29
_cell_measurement_theta_min 3.84
_cell_volume 376.45(2)
_computing_cell_refinement
;
<i>APEX3</i> (Bruker, 2016)
;
_computing_data_collection
;
<i>APEX3</i> (Bruker, 2016)
;
_computing_data_reduction
;
<i>APEX3</i> (Bruker, 2016)
;
_computing_molecular_graphics
;
<i>XP in SHELXTL</i> (Sheldrick, 2008)
;
_computing_publication_material
;
<i>SHELXL</i> (Sheldrick, 2008) and <i>CIFFIX</i> (Parkin, 2013)
;
_computing_structure_refinement
;
<i>SHELXL2018</i> (Sheldrick, 2015b)
;
_computing_structure_solution
;
<i>SHELXT</i> (Sheldrick, 2015a)
;
_diffrn_ambient_temperature 90.0(2)
_diffrn_detector_area_resol_mean 5.6
_diffrn_measured_fraction_theta_full 0.997
_diffrn_measured_fraction_theta_max 0.897
_diffrn_measurement_device_type 'Bruker D8 Venture dual source'
_diffrn_measurement_method '\f and \w scans'
_diffrn_radiation_type MoK\a
_diffrn_radiation_wavelength 0.71073
_diffrn_reflns_av_R_equivalents 0.0248
_diffrn_reflns_av_unetI/netI 0.0198
_diffrn_reflns_limit_h_max 16
_diffrn_reflns_limit_h_min -16
_diffrn_reflns_limit_k_max 8
_diffrn_reflns_limit_k_min -7
_diffrn_reflns_limit_l_max 10
_diffrn_reflns_limit_l_min -10
_diffrn_reflns_number 10479
_diffrn_reflns_theta_full 25.242
_diffrn_reflns_theta_max 34.455
_diffrn_reflns_theta_min 3.839
_diffrn_source microsource
_exptl_absorpt_coefficient_mu 0.143
_exptl_absorpt_correction_T_max 0.971
_exptl_absorpt_correction_T_min 0.890
_exptl_absorpt_correction_type multi-scan
_exptl_absorpt_process_details
;
(<i>SADABS</i>; Krause <i>et al.</i>,  2015)
;
_exptl_crystal_colour colourless
_exptl_crystal_density_diffrn 1.554
_exptl_crystal_description 'well-facetted block'
_exptl_crystal_F_000 184
_exptl_crystal_size_max 0.260
_exptl_crystal_size_mid 0.220
_exptl_crystal_size_min 0.180
_refine_diff_density_max 0.396
_refine_diff_density_min -0.214
_refine_ls_extinction_method none
_refine_ls_goodness_of_fit_ref 1.076
_refine_ls_hydrogen_treatment mixed
_refine_ls_matrix_type full
_refine_ls_number_parameters 60
_refine_ls_number_reflns 1425
_refine_ls_number_restraints 0
_refine_ls_restrained_S_all 1.076
_refine_ls_R_factor_all 0.0389
_refine_ls_R_factor_gt 0.0313
_refine_ls_shift/su_max 0.000
_refine_ls_shift/su_mean 0.000
_refine_ls_structure_factor_coef Fsqd
_refine_ls_weighting_details 'w=1/[\s^2^(Fo^2^)+(0.0299P)^2^+0.1264P] where P=(Fo^2^+2Fc^2^)/3'
_refine_ls_weighting_scheme calc
_refine_ls_wR_factor_gt 0.0766
_refine_ls_wR_factor_ref 0.0815
_reflns_number_gt 1242
_reflns_number_total 1425
_reflns_threshold_expression 'I > 2\s(I)'
_cod_data_source_file hb7818sup1.cif
_cod_data_source_block pyruvic
_cod_database_code 2242954
_shelx_space_group_comment
;
The symmetry employed for this shelxl refinement is uniquely defined
by the following loop, which should always be used as a source of
symmetry information in preference to the above space-group names.
They are only intended as comments.
;
_shelx_estimated_absorpt_t_min 0.964
_shelx_estimated_absorpt_t_max 0.975

loop_
_space_group_symop_operation_xyz
'x, y, z'
'-x, y+1/2, -z+1/2'
'-x, -y, -z'
'x, -y-1/2, z-1/2'

loop_
_atom_site_type_symbol
_atom_site_label
_atom_site_fract_x
_atom_site_fract_y
_atom_site_fract_z
_atom_site_U_iso_or_equiv
_atom_site_adp_type
_atom_site_calc_flag
_atom_site_occupancy
O O1 0.41673(5) 0.30370(12) 0.30191(9) 0.01968(14) Uani d 1
H H1 0.4903(13) 0.320(3) 0.3883(19) 0.030 Uiso d 1
C C1 0.33963(6) 0.48448(14) 0.34005(11) 0.01316(14) Uani d 1
O O2 0.36317(5) 0.65673(11) 0.46175(8) 0.01589(13) Uani d 1
C C2 0.20853(6) 0.46732(14) 0.21028(10) 0.01271(14) Uani d 1
C C3 0.11464(7) 0.65949(15) 0.25725(11) 0.01520(15) Uani d 1
H H3A 0.1499(3) 0.8314(12) 0.2550(10) 0.023 Uiso calc 1
H H3B 0.0940(5) 0.6245(9) 0.3880(10) 0.023 Uiso calc 1
H H3C 0.0389(6) 0.6478(9) 0.1594(9) 0.023 Uiso calc 1
O O3 0.18824(5) 0.30508(11) 0.08250(9) 0.01774(14) Uani d 1

loop_
_atom_site_aniso_label
_atom_site_aniso_U_11
_atom_site_aniso_U_22
_atom_site_aniso_U_33
_atom_site_aniso_U_12
_atom_site_aniso_U_13
_atom_site_aniso_U_23
O1 0.0132(2) 0.0218(3) 0.0222(3) 0.0041(2) -0.0027(2) -0.0084(2)
C1 0.0121(3) 0.0138(3) 0.0136(3) -0.0002(2) 0.0018(2) 0.0003(2)
O2 0.0135(2) 0.0155(3) 0.0176(3) -0.00038(19) -0.00071(19) -0.0034(2)
C2 0.0119(3) 0.0139(3) 0.0121(3) -0.0011(2) 0.0010(2) 0.0009(2)
C3 0.0140(3) 0.0163(3) 0.0148(3) 0.0023(2) 0.0008(2) -0.0013(3)
O3 0.0167(3) 0.0181(3) 0.0173(3) -0.0002(2) -0.0008(2) -0.0049(2)

loop_
_atom_type_symbol
_atom_type_description
_atom_type_scat_dispersion_real
_atom_type_scat_dispersion_imag
_atom_type_scat_source
C C 0.0033 0.0016 'International Tables Vol C Tables 4.2.6.8 and 6.1.1.4'
H H 0.0000 0.0000 'International Tables Vol C Tables 4.2.6.8 and 6.1.1.4'
O O 0.0106 0.0060 'International Tables Vol C Tables 4.2.6.8 and 6.1.1.4'

loop_
_geom_angle_atom_site_label_1
_geom_angle_atom_site_label_2
_geom_angle_atom_site_label_3
_geom_angle
C1 O1 H1 108.4(8)
O2 C1 O1 126.37(7)
O2 C1 C2 120.38(6)
O1 C1 C2 113.24(6)
O3 C2 C3 124.85(7)
O3 C2 C1 119.96(7)
C3 C2 C1 115.19(6)
C2 C3 H3A 109.5
C2 C3 H3B 109.5
H3A C3 H3B 109.5
C2 C3 H3C 109.5
H3A C3 H3C 109.5
H3B C3 H3C 109.5

loop_
_geom_bond_atom_site_label_1
_geom_bond_atom_site_label_2
_geom_bond_distance
O1 C1 1.3053(9)
O1 H1 0.913(14)
C1 O2 1.2201(9)
C1 C2 1.5446(10)
C2 O3 1.2079(9)
C2 C3 1.4896(10)
C3 H3A 0.971(6)
C3 H3B 0.971(6)
C3 H3C 0.971(6)

loop_
_geom_hbond_atom_site_label_D
_geom_hbond_atom_site_label_H
_geom_hbond_atom_site_label_A
_geom_hbond_site_symmetry_A
_geom_hbond_distance_DH
_geom_hbond_distance_HA
_geom_hbond_distance_DA
_geom_hbond_angle_DHA
_geom_hbond_publ_flag
O1 H1 O2 3_666 0.913(14) 1.742(14) 2.6536(8) 175.5(12) yes

loop_
_geom_torsion_atom_site_label_1
_geom_torsion_atom_site_label_2
_geom_torsion_atom_site_label_3
_geom_torsion_atom_site_label_4
_geom_torsion
O2 C1 C2 O3 175.81(7)
O1 C1 C2 O3 -3.34(10)
O2 C1 C2 C3 -4.59(10)
O1 C1 C2 C3 176.26(6)

_cod_database_fobs_code 2242954
